data_7247518
loop_
_publ_author_name
'Polo-Cuadrado, Efra\'in'
'L\'opez-Cuellar, Lorena'
'Acosta-Quiroga, Karen'
'Rojas-Pe\~na, Cristian'
'Brito, Iv\'an'
'Cisterna, Jonathan'
'Trilleras, Jorge'
'Alderete, Joel B.'
'Duarte, Yorley'
'Guti\'errez, Margarita'

_publ_section_title
;
 Comprehensive analysis of crystal structure, spectroscopic properties,
 quantum chemical insights, and molecular docking studies of two
 pyrazolopyridine compounds: potential anticancer agents
;
_journal_issue 43
_journal_name_full 'RSC Advances'
_journal_page_first 30118
_journal_page_last 30128
_journal_paper_doi 10.1039/D3RA04874H
_journal_volume 13
_journal_year 2023
_chemical_formula_moiety 'C16 H13 N3 O'
_chemical_formula_sum 'C16 H13 N3 O'
_chemical_formula_weight 263.29
_space_group_crystal_system monoclinic
_space_group_IT_number 14
_space_group_name_Hall '-P 2yn'
_space_group_name_H-M_alt 'P 1 21/n 1'
_atom_sites_solution_hydrogens mixed
_atom_sites_solution_primary dual
_audit_block_doi 10.5517/ccdc.csd.cc2ghh3l
_audit_creation_date 2020-11-05
_audit_creation_method
;
Olex2 1.3-alpha
(compiled 2020.10.28 svn.r5b043f8a for OlexSys, GUI svn.r6176)
;
_audit_update_record
;
2023-07-03 deposited with the CCDC.	2023-09-25 downloaded from the CCDC.
;
_cell_angle_alpha 90
_cell_angle_beta 95.483(5)
_cell_angle_gamma 90
_cell_formula_units_Z 4
_cell_length_a 8.7898(16)
_cell_length_b 5.2594(9)
_cell_length_c 27.871(5)
_cell_measurement_reflns_used 2844
_cell_measurement_temperature 296.19
_cell_measurement_theta_max 25.781
_cell_measurement_theta_min 2.937
_cell_volume 1282.6(4)
_computing_cell_refinement 'SAINT v8.37A (Bruker, 2015)'
_computing_data_reduction 'SAINT v8.37A (Bruker, 2015)'
_computing_molecular_graphics 'Olex2 1.3-alpha (Dolomanov et al., 2009)'
_computing_publication_material 'Olex2 1.3-alpha (Dolomanov et al., 2009)'
_computing_structure_refinement 'XL  (Sheldrick, 2008)'
_computing_structure_solution 'SHELXT 2014/5 (Sheldrick, 2014)'
_diffrn_ambient_temperature 296.19
_diffrn_measured_fraction_theta_full 0.997
_diffrn_measured_fraction_theta_max 0.997
_diffrn_measurement_device_type 'Bruker APEX-II CCD'
_diffrn_measurement_method '\f and \w scans'
_diffrn_radiation_type MoK\a
_diffrn_radiation_wavelength 0.71073
_diffrn_reflns_av_R_equivalents 0.0830
_diffrn_reflns_av_unetI/netI 0.0737
_diffrn_reflns_Laue_measured_fraction_full 0.997
_diffrn_reflns_Laue_measured_fraction_max 0.997
_diffrn_reflns_limit_h_max 10
_diffrn_reflns_limit_h_min -10
_diffrn_reflns_limit_k_max 6
_diffrn_reflns_limit_k_min -6
_diffrn_reflns_limit_l_max 34
_diffrn_reflns_limit_l_min -34
_diffrn_reflns_number 10284
_diffrn_reflns_point_group_measured_fraction_full 0.997
_diffrn_reflns_point_group_measured_fraction_max 0.997
_diffrn_reflns_theta_full 25.242
_diffrn_reflns_theta_max 26.409
_diffrn_reflns_theta_min 2.937
_diffrn_source_current 30.0
_diffrn_source_power 1.5
_diffrn_source_voltage 50.0
_diffrn_standards_number 0
_exptl_absorpt_coefficient_mu 0.088
_exptl_absorpt_correction_T_max 0.7348
_exptl_absorpt_correction_T_min 0.6767
_exptl_absorpt_correction_type numerical
_exptl_absorpt_process_details
;
SADABS-2016/2 (Bruker,2016/2) was used for absorption correction.
wR2(int) was 0.0988 before and 0.0877 after correction.
The Ratio of minimum to maximum transmission is 0.9209.
The \l/2 correction factor is Not present.
;
_exptl_crystal_colour 'light yellow'
_exptl_crystal_colour_modifier light
_exptl_crystal_colour_primary yellow
_exptl_crystal_density_diffrn 1.364
_exptl_crystal_description block
_exptl_crystal_F_000 552
_exptl_crystal_recrystallization_method 'Re-crystallisation from solvent: Methanol/dietyleter'
_exptl_crystal_size_max 0.273
_exptl_crystal_size_mid 0.166
_exptl_crystal_size_min 0.145
_refine_diff_density_max 0.230
_refine_diff_density_min -0.155
_refine_diff_density_rms 0.044
_refine_ls_extinction_coef 0.019(3)
_refine_ls_extinction_expression Fc^*^=kFc[1+0.001xFc^2^\l^3^/sin(2\q)]^-1/4^
_refine_ls_extinction_method 'SHELXL-2016/6 (Sheldrick 2016)'
_refine_ls_goodness_of_fit_ref 1.032
_refine_ls_hydrogen_treatment mixed
_refine_ls_matrix_type full
_refine_ls_number_parameters 199
_refine_ls_number_reflns 2623
_refine_ls_number_restraints 0
_refine_ls_restrained_S_all 1.032
_refine_ls_R_factor_all 0.0767
_refine_ls_R_factor_gt 0.0523
_refine_ls_shift/su_max 0.000
_refine_ls_shift/su_mean 0.000
_refine_ls_structure_factor_coef Fsqd
_refine_ls_weighting_details 'w=1/[\s^2^(Fo^2^)+(0.0585P)^2^+0.2871P] where P=(Fo^2^+2Fc^2^)/3'
_refine_ls_weighting_scheme calc
_refine_ls_wR_factor_gt 0.1289
_refine_ls_wR_factor_ref 0.1425
_reflns_Friedel_coverage 0.000
_reflns_number_gt 1923
_reflns_number_total 2623
_reflns_threshold_expression 'I > 2\s(I)'
_cod_data_source_file d3ra04874h2.cif
_cod_data_source_block mg_al502_296k
_cod_database_code 7247518
_shelx_shelxl_version_number 2016/6
_shelx_space_group_comment
;
The symmetry employed for this shelxl refinement is uniquely defined
by the following loop, which should always be used as a source of
symmetry information in preference to the above space-group names.
They are only intended as comments.
;
_shelx_estimated_absorpt_t_max 0.987
_shelx_estimated_absorpt_t_min 0.976
_olex2_refinement_description
;
1. Fixed Uiso
 At 1.2 times of:
  All C(H) groups
 At 1.5 times of:
  All C(H,H,H) groups
2.a Aromatic/amide H refined with riding coordinates:
 C11(H11), C12(H12), C13(H13), C14(H14), C15(H15), C16(H16)
2.b Idealised Me refined as rotating group:
 C6(H6A,H6B,H6C)
;
_olex2_submission_special_instructions 'No special instructions were received'

loop_
_space_group_symop_operation_xyz
'x, y, z'
'-x+1/2, y+1/2, -z+1/2'
'-x, -y, -z'
'x-1/2, -y-1/2, z-1/2'

loop_
_atom_site_label
_atom_site_type_symbol
_atom_site_fract_x
_atom_site_fract_y
_atom_site_fract_z
_atom_site_U_iso_or_equiv
_atom_site_adp_type
_atom_site_occupancy
_atom_site_site_symmetry_order
_atom_site_calc_flag
_atom_site_refinement_flags_posn
_atom_site_refinement_flags_adp
_atom_site_refinement_flags_occupancy
_atom_site_disorder_assembly
_atom_site_disorder_group
O20 O 0.7363(2) 1.0978(3) 0.53752(6) 0.0680(5) Uani 1 1 d . . . . .
N4 N 0.27466(19) 0.1810(3) 0.60513(6) 0.0436(4) Uani 1 1 d . . . . .
N5 N 0.41095(17) 0.1738(3) 0.63449(5) 0.0365(4) Uani 1 1 d . . . . .
N8 N 0.65047(18) 0.4053(3) 0.64161(5) 0.0379(4) Uani 1 1 d . . . . .
C1 C 0.5091(2) 0.3564(3) 0.62088(6) 0.0337(4) Uani 1 1 d . . . . .
C2 C 0.4326(2) 0.4840(3) 0.58090(6) 0.0352(4) Uani 1 1 d . . . . .
C3 C 0.2868(2) 0.3633(4) 0.57339(7) 0.0414(5) Uani 1 1 d . . . . .
C6 C 0.1584(3) 0.4262(5) 0.53658(8) 0.0573(6) Uani 1 1 d . . . . .
H6A H 0.074722 0.312066 0.539825 0.086 Uiso 1 1 calc R U . . .
H6B H 0.191884 0.409236 0.504954 0.086 Uiso 1 1 calc R U . . .
H6C H 0.125634 0.597850 0.541225 0.086 Uiso 1 1 calc R U . . .
C7 C 0.4261(2) -0.0062(3) 0.67288(6) 0.0347(4) Uani 1 1 d . . . . .
C9 C 0.7157(2) 0.5998(3) 0.62067(7) 0.0391(5) Uani 1 1 d . . . . .
C10 C 0.6493(2) 0.7411(3) 0.58138(7) 0.0396(5) Uani 1 1 d . . . . .
C11 C 0.5052(2) 0.6835(3) 0.56013(6) 0.0404(5) Uani 1 1 d . . . . .
H11 H 0.460058 0.772643 0.533678 0.048 Uiso 1 1 calc R U . . .
C12 C 0.3142(2) -0.1905(3) 0.67511(7) 0.0420(5) Uani 1 1 d . . . . .
H12 H 0.231260 -0.196025 0.651787 0.050 Uiso 1 1 calc R U . . .
C13 C 0.3267(3) -0.3661(4) 0.71220(8) 0.0512(5) Uani 1 1 d . . . . .
H13 H 0.251440 -0.489214 0.713839 0.061 Uiso 1 1 calc R U . . .
C14 C 0.4491(3) -0.3605(4) 0.74657(8) 0.0526(6) Uani 1 1 d . . . . .
H14 H 0.457499 -0.480550 0.771171 0.063 Uiso 1 1 calc R U . . .
C15 C 0.5593(3) -0.1768(4) 0.74454(7) 0.0513(6) Uani 1 1 d . . . . .
H15 H 0.641767 -0.172063 0.768052 0.062 Uiso 1 1 calc R U . . .
C16 C 0.5487(2) 0.0019(4) 0.70769(7) 0.0470(5) Uani 1 1 d . . . . .
H16 H 0.623657 0.126001 0.706471 0.056 Uiso 1 1 calc R U . . .
C17 C 0.8730(3) 0.6949(5) 0.63772(10) 0.0562(6) Uani 1 1 d . . . . .
H17A H 0.882(3) 0.738(4) 0.6715(9) 0.069(8) Uiso 1 1 d . . . . .
H17B H 0.956(3) 0.558(5) 0.6313(8) 0.069(7) Uiso 1 1 d . . . . .
C18 C 0.8953(3) 0.9266(5) 0.60589(10) 0.0606(6) Uani 1 1 d . . . . .
H18A H 0.991(3) 0.923(5) 0.5891(9) 0.078(8) Uiso 1 1 d . . . . .
H18B H 0.906(3) 1.084(6) 0.6239(10) 0.092(9) Uiso 1 1 d . . . . .
C19 C 0.7568(3) 0.9427(4) 0.56988(8) 0.0472(5) Uani 1 1 d . . . . .

loop_
_atom_site_aniso_label
_atom_site_aniso_U_11
_atom_site_aniso_U_22
_atom_site_aniso_U_33
_atom_site_aniso_U_23
_atom_site_aniso_U_13
_atom_site_aniso_U_12
O20 0.0764(13) 0.0571(10) 0.0715(11) 0.0228(8) 0.0124(9) -0.0111(8)
N4 0.0330(9) 0.0513(9) 0.0444(9) 0.0071(8) -0.0062(7) -0.0035(7)
N5 0.0301(9) 0.0390(8) 0.0390(8) 0.0057(6) -0.0039(7) -0.0042(6)
N8 0.0324(9) 0.0385(8) 0.0420(8) 0.0044(7) -0.0009(7) -0.0031(7)
C1 0.0323(10) 0.0334(9) 0.0353(9) 0.0014(7) 0.0023(7) -0.0002(7)
C2 0.0332(10) 0.0394(10) 0.0325(9) 0.0015(7) 0.0010(7) 0.0023(8)
C3 0.0388(11) 0.0467(11) 0.0379(9) 0.0047(8) -0.0014(8) -0.0006(9)
C6 0.0451(13) 0.0748(15) 0.0494(12) 0.0159(11) -0.0086(10) -0.0018(11)
C7 0.0355(10) 0.0319(9) 0.0368(9) 0.0024(7) 0.0035(8) 0.0029(8)
C9 0.0351(11) 0.0368(10) 0.0452(10) -0.0006(8) 0.0024(8) -0.0027(8)
C10 0.0409(12) 0.0369(10) 0.0415(10) 0.0027(8) 0.0072(9) 0.0002(8)
C11 0.0452(12) 0.0415(10) 0.0347(9) 0.0074(8) 0.0046(8) 0.0050(9)
C12 0.0417(12) 0.0419(10) 0.0426(10) 0.0014(9) 0.0046(8) -0.0034(9)
C13 0.0586(14) 0.0405(11) 0.0562(12) 0.0079(9) 0.0151(11) -0.0032(10)
C14 0.0630(15) 0.0451(11) 0.0516(12) 0.0158(10) 0.0141(11) 0.0115(11)
C15 0.0508(14) 0.0564(13) 0.0450(11) 0.0110(10) -0.0041(10) 0.0113(11)
C16 0.0420(12) 0.0465(11) 0.0505(11) 0.0098(9) -0.0057(9) -0.0032(9)
C17 0.0439(14) 0.0534(13) 0.0694(16) 0.0096(11) -0.0047(11) -0.0162(11)
C18 0.0486(15) 0.0476(13) 0.0850(17) 0.0094(12) 0.0043(13) -0.0115(11)
C19 0.0511(13) 0.0387(10) 0.0533(11) 0.0044(9) 0.0134(10) -0.0021(9)

loop_
_atom_type_symbol
_atom_type_description
_atom_type_scat_dispersion_real
_atom_type_scat_dispersion_imag
_atom_type_scat_source
C C 0.0033 0.0016 'International Tables Vol C Tables 4.2.6.8 and 6.1.1.4'
H H 0.0000 0.0000 'International Tables Vol C Tables 4.2.6.8 and 6.1.1.4'
N N 0.0061 0.0033 'International Tables Vol C Tables 4.2.6.8 and 6.1.1.4'
O O 0.0106 0.0060 'International Tables Vol C Tables 4.2.6.8 and 6.1.1.4'

loop_
_geom_angle_atom_site_label_1
_geom_angle_atom_site_label_2
_geom_angle_atom_site_label_3
_geom_angle
_geom_angle_site_symmetry_1
_geom_angle_site_symmetry_3
_geom_angle_publ_flag
C3 N4 N5 107.24(15) . . ?
N4 N5 C7 118.36(14) . . ?
C1 N5 N4 110.44(14) . . ?
C1 N5 C7 131.17(15) . . ?
C9 N8 C1 112.16(15) . . ?
N5 C1 C2 106.68(16) . . ?
N8 C1 N5 126.61(16) . . ?
N8 C1 C2 126.71(16) . . ?
C1 C2 C3 104.88(16) . . ?
C11 C2 C1 119.08(17) . . ?
C11 C2 C3 136.01(17) . . ?
N4 C3 C2 110.76(16) . . ?
N4 C3 C6 121.39(19) . . ?
C2 C3 C6 127.84(18) . . ?
C3 C6 H6A 109.5 . . ?
C3 C6 H6B 109.5 . . ?
C3 C6 H6C 109.5 . . ?
H6A C6 H6B 109.5 . . ?
H6A C6 H6C 109.5 . . ?
H6B C6 H6C 109.5 . . ?
C12 C7 N5 118.85(17) . . ?
C16 C7 N5 121.16(17) . . ?
C16 C7 C12 119.99(17) . . ?
N8 C9 C10 125.66(18) . . ?
N8 C9 C17 122.52(18) . . ?
C10 C9 C17 111.81(18) . . ?
C9 C10 C19 108.82(18) . . ?
C11 C10 C9 121.00(17) . . ?
C11 C10 C19 130.18(18) . . ?
C2 C11 H11 122.3 . . ?
C10 C11 C2 115.36(17) . . ?
C10 C11 H11 122.3 . . ?
C7 C12 H12 120.2 . . ?
C13 C12 C7 119.65(19) . . ?
C13 C12 H12 120.2 . . ?
C12 C13 H13 119.7 . . ?
C14 C13 C12 120.6(2) . . ?
C14 C13 H13 119.7 . . ?
C13 C14 H14 120.1 . . ?
C13 C14 C15 119.75(19) . . ?
C15 C14 H14 120.1 . . ?
C14 C15 H15 119.7 . . ?
C14 C15 C16 120.6(2) . . ?
C16 C15 H15 119.7 . . ?
C7 C16 C15 119.42(19) . . ?
C7 C16 H16 120.3 . . ?
C15 C16 H16 120.3 . . ?
C9 C17 H17A 111.7(16) . . ?
C9 C17 H17B 110.4(14) . . ?
C9 C17 C18 104.27(18) . . ?
H17A C17 H17B 110(2) . . ?
C18 C17 H17A 112.2(15) . . ?
C18 C17 H17B 108.6(13) . . ?
C17 C18 H18A 114.6(15) . . ?
C17 C18 H18B 113.0(17) . . ?
H18A C18 H18B 102(2) . . ?
C19 C18 C17 106.91(18) . . ?
C19 C18 H18A 110.7(16) . . ?
C19 C18 H18B 109.5(17) . . ?
O20 C19 C10 126.2(2) . . ?
O20 C19 C18 125.8(2) . . ?
C10 C19 C18 108.01(17) . . ?

loop_
_geom_bond_atom_site_label_1
_geom_bond_atom_site_label_2
_geom_bond_distance
_geom_bond_site_symmetry_2
_geom_bond_publ_flag
O20 C19 1.217(2) . ?
N4 N5 1.385(2) . ?
N4 C3 1.316(2) . ?
N5 C1 1.368(2) . ?
N5 C7 1.425(2) . ?
N8 C1 1.345(2) . ?
N8 C9 1.334(2) . ?
C1 C2 1.414(2) . ?
C2 C3 1.428(3) . ?
C2 C11 1.384(3) . ?
C3 C6 1.488(3) . ?
C6 H6A 0.9600 . ?
C6 H6B 0.9600 . ?
C6 H6C 0.9600 . ?
C7 C12 1.386(3) . ?
C7 C16 1.380(3) . ?
C9 C10 1.404(3) . ?
C9 C17 1.504(3) . ?
C10 C11 1.379(3) . ?
C10 C19 1.475(3) . ?
C11 H11 0.9300 . ?
C12 H12 0.9300 . ?
C12 C13 1.383(3) . ?
C13 H13 0.9300 . ?
C13 C14 1.371(3) . ?
C14 H14 0.9300 . ?
C14 C15 1.373(3) . ?
C15 H15 0.9300 . ?
C15 C16 1.389(3) . ?
C16 H16 0.9300 . ?
C17 H17A 0.96(2) . ?
C17 H17B 1.05(3) . ?
C17 C18 1.531(3) . ?
C18 H18A 1.00(3) . ?
C18 H18B 0.97(3) . ?
C18 C19 1.504(3) . ?

loop_
_geom_hbond_atom_site_label_D
_geom_hbond_atom_site_label_H
_geom_hbond_atom_site_label_A
_geom_hbond_distance_DH
_geom_hbond_distance_HA
_geom_hbond_distance_DA
_geom_hbond_angle_DHA
_geom_hbond_site_symmetry_A
C11 H11 O20 0.93 2.59 3.483(3) 160.3 3_676
C16 H16 N8 0.93 2.36 3.001(3) 126.0 .

loop_
_geom_torsion_atom_site_label_1
_geom_torsion_atom_site_label_2
_geom_torsion_atom_site_label_3
_geom_torsion_atom_site_label_4
_geom_torsion
_geom_torsion_site_symmetry_1
_geom_torsion_site_symmetry_2
_geom_torsion_site_symmetry_3
_geom_torsion_site_symmetry_4
_geom_torsion_publ_flag
N4 N5 C1 N8 179.29(17) . . . . ?
N4 N5 C1 C2 -0.51(19) . . . . ?
N4 N5 C7 C12 9.4(2) . . . . ?
N4 N5 C7 C16 -170.11(17) . . . . ?
N5 N4 C3 C2 -0.2(2) . . . . ?
N5 N4 C3 C6 -178.86(18) . . . . ?
N5 C1 C2 C3 0.40(19) . . . . ?
N5 C1 C2 C11 178.80(16) . . . . ?
N5 C7 C12 C13 -179.76(17) . . . . ?
N5 C7 C16 C15 179.96(18) . . . . ?
N8 C1 C2 C3 -179.40(18) . . . . ?
N8 C1 C2 C11 -1.0(3) . . . . ?
N8 C9 C10 C11 -1.0(3) . . . . ?
N8 C9 C10 C19 178.64(18) . . . . ?
N8 C9 C17 C18 -176.28(19) . . . . ?
C1 N5 C7 C12 -172.69(18) . . . . ?
C1 N5 C7 C16 7.8(3) . . . . ?
C1 N8 C9 C10 -0.3(3) . . . . ?
C1 N8 C9 C17 178.98(19) . . . . ?
C1 C2 C3 N4 -0.2(2) . . . . ?
C1 C2 C3 C6 178.5(2) . . . . ?
C1 C2 C11 C10 -0.4(3) . . . . ?
C3 N4 N5 C1 0.4(2) . . . . ?
C3 N4 N5 C7 178.75(16) . . . . ?
C3 C2 C11 C10 177.4(2) . . . . ?
C7 N5 C1 N8 1.2(3) . . . . ?
C7 N5 C1 C2 -178.56(17) . . . . ?
C7 C12 C13 C14 -0.4(3) . . . . ?
C9 N8 C1 N5 -178.42(16) . . . . ?
C9 N8 C1 C2 1.3(3) . . . . ?
C9 C10 C11 C2 1.3(3) . . . . ?
C9 C10 C19 O20 179.2(2) . . . . ?
C9 C10 C19 C18 -2.0(2) . . . . ?
C9 C17 C18 C19 -4.2(3) . . . . ?
C10 C9 C17 C18 3.1(3) . . . . ?
C11 C2 C3 N4 -178.1(2) . . . . ?
C11 C2 C3 C6 0.5(4) . . . . ?
C11 C10 C19 O20 -1.3(4) . . . . ?
C11 C10 C19 C18 177.5(2) . . . . ?
C12 C7 C16 C15 0.5(3) . . . . ?
C12 C13 C14 C15 0.9(3) . . . . ?
C13 C14 C15 C16 -0.6(3) . . . . ?
C14 C15 C16 C7 0.0(3) . . . . ?
C16 C7 C12 C13 -0.3(3) . . . . ?
C17 C9 C10 C11 179.61(19) . . . . ?
C17 C9 C10 C19 -0.8(2) . . . . ?
C17 C18 C19 O20 -177.3(2) . . . . ?
C17 C18 C19 C10 3.9(3) . . . . ?
C19 C10 C11 C2 -178.23(18) . . . . ?
